data_7018659
loop_
_publ_author_name
'Clegg, Jack K.'
'Harrowfield, Jack'
'Kim, Yang'
'Lee, Young Hoon'
'Lehn, Jean-Marie'
'Lim, Woo Taik'
'Thu\'ery, Pierre'

_publ_section_title
;
 Chelation-controlled molecular morphology: aminal to imine
 rearrangements.
;
_journal_issue 15
_journal_name_full 'Dalton transactions (Cambridge, England : 2003)'
_journal_page_first 4335
_journal_page_last 4357
_journal_paper_doi 10.1039/c2dt12250b
_journal_volume 41
_journal_year 2012
_chemical_formula_sum 'C25 H30 N6 O2'
_chemical_formula_weight 446.55
_space_group_IT_number 45
_symmetry_cell_setting orthorhombic
_symmetry_space_group_name_Hall 'I 2 -2c'
_symmetry_space_group_name_H-M 'I b a 2'
_atom_sites_solution_hydrogens geom
_atom_sites_solution_primary direct
_atom_sites_solution_secondary difmap
_audit_creation_method SHELXL-97
_cell_angle_alpha 90.00
_cell_angle_beta 90.00
_cell_angle_gamma 90.00
_cell_formula_units_Z 8
_cell_length_a 17.5800(14)
_cell_length_b 21.6924(16)
_cell_length_c 12.8140(6)
_cell_measurement_reflns_used 42880
_cell_measurement_temperature 100(2)
_cell_measurement_theta_max 25.68
_cell_measurement_theta_min 2.72
_cell_volume 4886.6(6)
_computing_cell_refinement 'HKL2000 (Otwinowski & Minor, 1997)'
_computing_data_collection 'COLLECT (Nonius, 1998)'
_computing_data_reduction 'HKL2000 (Otwinowski & Minor, 1997)'
_computing_molecular_graphics 'SHELXTL (Sheldrick, 1999)'
_computing_publication_material 'SHELXTL (Sheldrick, 1999); PLATON (Spek, 2003)'
_computing_structure_refinement 'SHELXL-97 (Sheldrick, 1997)'
_computing_structure_solution 'SHELXS-97 (Sheldrick, 1997)'
_diffrn_ambient_temperature 100(2)
_diffrn_measured_fraction_theta_full 0.997
_diffrn_measured_fraction_theta_max 0.997
_diffrn_measurement_device_type 'Nonius Kappa-CCD area-detector diffractometer'
_diffrn_measurement_method 'two \f scans with 2\% steps'
_diffrn_radiation_monochromator graphite
_diffrn_radiation_source 'fine-focus sealed tube'
_diffrn_radiation_type MoK\a
_diffrn_radiation_wavelength 0.71073
_diffrn_reflns_av_R_equivalents 0.0718
_diffrn_reflns_av_sigmaI/netI 0.1163
_diffrn_reflns_limit_h_max 21
_diffrn_reflns_limit_h_min -21
_diffrn_reflns_limit_k_max 26
_diffrn_reflns_limit_k_min -26
_diffrn_reflns_limit_l_max 15
_diffrn_reflns_limit_l_min -15
_diffrn_reflns_number 42880
_diffrn_reflns_theta_full 25.68
_diffrn_reflns_theta_max 25.68
_diffrn_reflns_theta_min 2.72
_diffrn_standards_decay_% 0
_diffrn_standards_interval_time 0
_diffrn_standards_number 0
_exptl_absorpt_coefficient_mu 0.080
_exptl_absorpt_correction_type none
_exptl_crystal_colour colourless
_exptl_crystal_density_diffrn 1.214
_exptl_crystal_density_method 'not measured'
_exptl_crystal_description needle
_exptl_crystal_F_000 1904
_exptl_crystal_size_max 0.25
_exptl_crystal_size_mid 0.05
_exptl_crystal_size_min 0.05
_refine_diff_density_max 0.220
_refine_diff_density_min -0.221
_refine_diff_density_rms 0.053
_refine_ls_abs_structure_details 'Flack H D (1983), Acta Cryst. A39, 876-881'
_refine_ls_extinction_method none
_refine_ls_goodness_of_fit_ref 1.034
_refine_ls_hydrogen_treatment constr
_refine_ls_matrix_type full
_refine_ls_number_parameters 271
_refine_ls_number_reflns 2433
_refine_ls_number_restraints 1
_refine_ls_restrained_S_all 1.034
_refine_ls_R_factor_all 0.1332
_refine_ls_R_factor_gt 0.0804
_refine_ls_shift/su_max 0.000
_refine_ls_shift/su_mean 0.000
_refine_ls_structure_factor_coef Fsqd
_refine_ls_weighting_details 'calc w=1/[\s^2^(Fo^2^)+(0.0865P)^2^+1.0884P] where P=(Fo^2^+2Fc^2^)/3'
_refine_ls_weighting_scheme calc
_refine_ls_wR_factor_gt 0.1698
_refine_ls_wR_factor_ref 0.1920
_reflns_number_gt 1806
_reflns_number_total 2433
_reflns_threshold_expression >2sigma(I)
_cod_data_source_file c2dt12250b.txt
_cod_data_source_block 8
_cod_original_cell_volume 4886.7(6)
_cod_database_code 7018659

loop_
_symmetry_equiv_pos_as_xyz
'x, y, z'
'-x, -y, z'
'x+1/2, -y+1/2, z'
'-x+1/2, y+1/2, z'
'x+1/2, y+1/2, z+1/2'
'-x+1/2, -y+1/2, z+1/2'
'x+1, -y+1, z+1/2'
'-x+1, y+1, z+1/2'

loop_
_atom_site_label
_atom_site_type_symbol
_atom_site_fract_x
_atom_site_fract_y
_atom_site_fract_z
_atom_site_U_iso_or_equiv
_atom_site_adp_type
_atom_site_occupancy
_atom_site_symmetry_multiplicity
_atom_site_calc_flag
_atom_site_refinement_flags
O1 O 0.64942(19) 0.09559(15) 0.1740(3) 0.0405(9) Uani 1 1 d .
H1 H 0.6775 0.0616 0.1523 0.049 Uiso 1 1 d R
N1 N 0.8446(2) 0.16192(18) 0.3535(3) 0.0316(10) Uani 1 1 d .
N2 N 0.8117(2) 0.26582(18) 0.2935(3) 0.0320(9) Uani 1 1 d .
N3 N 0.7294(2) 0.21289(17) 0.4198(3) 0.0307(9) Uani 1 1 d .
N4 N 1.0507(3) 0.2217(3) 0.0862(4) 0.0524(13) Uani 1 1 d .
N5 N 0.6032(3) 0.4217(2) 0.3676(4) 0.0491(13) Uani 1 1 d .
N6 N 0.7259(3) 0.0038(2) 0.5995(4) 0.0492(12) Uani 1 1 d .
C1 C 0.8734(3) 0.2230(2) 0.3216(4) 0.0301(11) Uani 1 1 d .
H1A H 0.8987 0.2406 0.3830 0.036 Uiso 1 1 calc R
C2 C 0.7631(3) 0.2718(2) 0.3868(3) 0.0306(11) Uani 1 1 d .
H2 H 0.7972 0.2842 0.4435 0.037 Uiso 1 1 calc R
C3 C 0.7949(3) 0.1716(2) 0.4444(4) 0.0311(11) Uani 1 1 d .
H3 H 0.8256 0.1934 0.4964 0.037 Uiso 1 1 calc R
C4 C 0.7997(3) 0.1346(2) 0.2662(3) 0.0309(11) Uani 1 1 d .
H4A H 0.7800 0.0947 0.2872 0.037 Uiso 1 1 calc R
H4B H 0.8325 0.1285 0.2061 0.037 Uiso 1 1 calc R
C5 C 0.7670(3) 0.2398(2) 0.2070(3) 0.0302(11) Uani 1 1 d .
H5A H 0.7994 0.2352 0.1462 0.036 Uiso 1 1 calc R
H5B H 0.7262 0.2680 0.1891 0.036 Uiso 1 1 calc R
C6 C 0.6841(3) 0.1869(2) 0.3338(3) 0.0317(11) Uani 1 1 d .
H6A H 0.6425 0.2147 0.3174 0.038 Uiso 1 1 calc R
H6B H 0.6626 0.1478 0.3554 0.038 Uiso 1 1 calc R
C7 C 0.7332(3) 0.1772(2) 0.2361(4) 0.0306(11) Uani 1 1 d .
C8 C 0.6878(3) 0.1508(2) 0.1461(4) 0.0341(11) Uani 1 1 d .
H8A H 0.6508 0.1811 0.1231 0.041 Uiso 1 1 calc R
H8B H 0.7218 0.1425 0.0881 0.041 Uiso 1 1 calc R
C9 C 0.9326(3) 0.2209(2) 0.2357(4) 0.0362(12) Uani 1 1 d .
C10 C 0.9779(3) 0.1684(3) 0.2194(4) 0.0424(13) Uani 1 1 d .
H10 H 0.9699 0.1328 0.2583 0.051 Uiso 1 1 calc R
C11 C 1.0355(3) 0.1707(3) 0.1438(5) 0.0519(16) Uani 1 1 d .
H11 H 1.0646 0.1355 0.1325 0.062 Uiso 1 1 calc R
C12 C 1.0062(3) 0.2715(3) 0.1063(4) 0.0473(14) Uani 1 1 d .
H12 H 1.0151 0.3072 0.0682 0.057 Uiso 1 1 calc R
C13 C 0.9497(3) 0.2725(3) 0.1780(4) 0.0458(14) Uani 1 1 d .
H13 H 0.9221 0.3085 0.1884 0.055 Uiso 1 1 calc R
C14 C 0.7042(3) 0.3235(2) 0.3773(4) 0.0352(12) Uani 1 1 d .
C15 C 0.7195(4) 0.3735(2) 0.3173(4) 0.0515(16) Uani 1 1 d .
H15 H 0.7644 0.3754 0.2791 0.062 Uiso 1 1 calc R
C16 C 0.6678(4) 0.4218(3) 0.3132(5) 0.0535(16) Uani 1 1 d .
H16 H 0.6786 0.4555 0.2709 0.064 Uiso 1 1 calc R
C17 C 0.5881(3) 0.3727(2) 0.4248(4) 0.0421(13) Uani 1 1 d .
H17 H 0.5427 0.3716 0.4621 0.051 Uiso 1 1 calc R
C18 C 0.6366(3) 0.3229(2) 0.4316(4) 0.0394(12) Uani 1 1 d .
H18 H 0.6238 0.2891 0.4727 0.047 Uiso 1 1 calc R
C19 C 0.7698(3) 0.1110(2) 0.4956(4) 0.0326(11) Uani 1 1 d .
C20 C 0.7004(3) 0.1079(3) 0.5490(4) 0.0407(13) Uani 1 1 d .
H20 H 0.6680 0.1418 0.5520 0.049 Uiso 1 1 calc R
C21 C 0.6816(3) 0.0529(2) 0.5972(4) 0.0440(14) Uani 1 1 d .
H21 H 0.6346 0.0503 0.6301 0.053 Uiso 1 1 calc R
C22 C 0.7929(3) 0.0085(2) 0.5495(4) 0.0436(14) Uani 1 1 d .
H22 H 0.8257 -0.0251 0.5516 0.052 Uiso 1 1 calc R
C23 C 0.8159(3) 0.0604(2) 0.4950(4) 0.0415(13) Uani 1 1 d .
H23 H 0.8618 0.0607 0.4588 0.050 Uiso 1 1 calc R

loop_
_atom_site_aniso_label
_atom_site_aniso_U_11
_atom_site_aniso_U_22
_atom_site_aniso_U_33
_atom_site_aniso_U_23
_atom_site_aniso_U_13
_atom_site_aniso_U_12
O1 0.037(2) 0.0295(18) 0.054(2) -0.0068(16) 0.0002(18) -0.0009(16)
N1 0.032(2) 0.030(2) 0.032(2) -0.0042(18) -0.0080(19) 0.0046(19)
N2 0.030(2) 0.036(2) 0.029(2) -0.0045(19) -0.0025(19) -0.0024(19)
N3 0.033(3) 0.027(2) 0.032(2) 0.0018(18) -0.0024(19) -0.0020(18)
N4 0.037(3) 0.079(4) 0.041(3) -0.001(3) 0.007(2) -0.008(3)
N5 0.055(4) 0.034(3) 0.058(3) -0.007(2) -0.006(3) 0.015(2)
N6 0.063(3) 0.036(3) 0.050(3) 0.011(2) -0.006(3) 0.001(2)
C1 0.020(3) 0.031(3) 0.039(3) -0.007(2) -0.006(2) -0.001(2)
C2 0.032(3) 0.033(3) 0.027(2) -0.004(2) 0.002(2) -0.002(2)
C3 0.026(3) 0.034(3) 0.034(3) -0.001(2) 0.002(2) 0.003(2)
C4 0.025(3) 0.035(3) 0.034(3) -0.004(2) -0.001(2) 0.005(2)
C5 0.035(3) 0.033(3) 0.023(2) 0.001(2) -0.004(2) -0.001(2)
C6 0.034(3) 0.039(3) 0.022(2) -0.001(2) -0.009(2) 0.001(2)
C7 0.023(3) 0.036(3) 0.033(3) 0.000(2) -0.004(2) -0.004(2)
C8 0.038(3) 0.025(3) 0.039(3) -0.003(2) 0.000(2) 0.000(2)
C9 0.018(3) 0.047(3) 0.044(3) -0.002(3) 0.001(2) -0.005(2)
C10 0.032(3) 0.049(3) 0.046(3) 0.011(3) -0.002(2) 0.003(2)
C11 0.032(3) 0.065(4) 0.059(4) -0.003(3) 0.001(3) 0.006(3)
C12 0.035(3) 0.061(4) 0.046(3) 0.009(3) 0.010(3) 0.003(3)
C13 0.021(3) 0.062(4) 0.054(3) -0.003(3) -0.005(3) -0.006(3)
C14 0.047(3) 0.027(3) 0.032(3) -0.008(2) -0.007(2) 0.003(2)
C15 0.067(4) 0.029(3) 0.058(4) 0.009(3) 0.017(3) 0.003(3)
C16 0.069(5) 0.031(3) 0.060(4) 0.000(3) -0.001(4) 0.009(3)
C17 0.043(3) 0.049(3) 0.034(3) -0.002(3) 0.000(3) 0.012(3)
C18 0.034(3) 0.048(3) 0.037(3) 0.000(2) 0.013(3) 0.006(3)
C19 0.042(3) 0.027(2) 0.029(2) 0.001(2) -0.003(2) 0.003(2)
C20 0.036(3) 0.046(3) 0.040(3) 0.001(2) -0.001(3) 0.006(3)
C21 0.056(4) 0.036(3) 0.040(3) 0.013(3) 0.007(3) 0.002(3)
C22 0.046(4) 0.032(3) 0.053(3) -0.001(2) 0.004(3) 0.010(3)
C23 0.044(4) 0.030(3) 0.050(3) 0.009(2) -0.001(3) 0.004(3)

loop_
_atom_type_symbol
_atom_type_description
_atom_type_scat_dispersion_real
_atom_type_scat_dispersion_imag
_atom_type_scat_source
C C 0.0033 0.0016 'International Tables Vol C Tables 4.2.6.8 and 6.1.1.4'
H H 0.0000 0.0000 'International Tables Vol C Tables 4.2.6.8 and 6.1.1.4'
N N 0.0061 0.0033 'International Tables Vol C Tables 4.2.6.8 and 6.1.1.4'
O O 0.0106 0.0060 'International Tables Vol C Tables 4.2.6.8 and 6.1.1.4'

loop_
_geom_angle_atom_site_label_1
_geom_angle_atom_site_label_2
_geom_angle_atom_site_label_3
_geom_angle
C8 O1 H1 110.0
C3 N1 C1 107.1(3)
C3 N1 C4 109.7(4)
C1 N1 C4 109.3(4)
C5 N2 C1 109.7(4)
C5 N2 C2 109.5(4)
C1 N2 C2 106.5(4)
C6 N3 C2 109.5(4)
C6 N3 C3 110.2(3)
C2 N3 C3 105.8(4)
C11 N4 C12 115.6(5)
C17 N5 C16 117.6(5)
C21 N6 C22 116.5(5)
N2 C1 N1 112.4(4)
N2 C1 C9 110.3(4)
N1 C1 C9 114.2(4)
N2 C1 H1A 106.5
N1 C1 H1A 106.5
C9 C1 H1A 106.5
N3 C2 N2 112.9(4)
N3 C2 C14 112.8(4)
N2 C2 C14 113.1(4)
N3 C2 H2 105.7
N2 C2 H2 105.7
C14 C2 H2 105.7
N1 C3 N3 112.2(4)
N1 C3 C19 112.8(4)
N3 C3 C19 112.5(4)
N1 C3 H3 106.3
N3 C3 H3 106.3
C19 C3 H3 106.3
N1 C4 C7 110.6(4)
N1 C4 H4A 109.5
C7 C4 H4A 109.5
N1 C4 H4B 109.5
C7 C4 H4B 109.5
H4A C4 H4B 108.1
N2 C5 C7 111.4(4)
N2 C5 H5A 109.4
C7 C5 H5A 109.4
N2 C5 H5B 109.4
C7 C5 H5B 109.4
H5A C5 H5B 108.0
N3 C6 C7 111.0(4)
N3 C6 H6A 109.4
C7 C6 H6A 109.4
N3 C6 H6B 109.4
C7 C6 H6B 109.4
H6A C6 H6B 108.0
C8 C7 C5 110.8(4)
C8 C7 C6 112.1(4)
C5 C7 C6 107.2(4)
C8 C7 C4 111.3(4)
C5 C7 C4 107.5(4)
C6 C7 C4 107.8(4)
O1 C8 C7 112.2(4)
O1 C8 H8A 109.2
C7 C8 H8A 109.2
O1 C8 H8B 109.2
C7 C8 H8B 109.2
H8A C8 H8B 107.9
C13 C9 C10 117.1(5)
C13 C9 C1 121.0(5)
C10 C9 C1 121.5(5)
C11 C10 C9 119.0(5)
C11 C10 H10 120.5
C9 C10 H10 120.5
N4 C11 C10 123.1(6)
N4 C11 H11 118.5
C10 C11 H11 118.5
C13 C12 N4 124.4(6)
C13 C12 H12 117.8
N4 C12 H12 117.8
C12 C13 C9 120.8(6)
C12 C13 H13 119.6
C9 C13 H13 119.6
C15 C14 C18 117.7(5)
C15 C14 C2 119.8(5)
C18 C14 C2 122.4(4)
C14 C15 C16 119.7(6)
C14 C15 H15 120.1
C16 C15 H15 120.1
N5 C16 C15 122.5(6)
N5 C16 H16 118.8
C15 C16 H16 118.8
N5 C17 C18 122.9(5)
N5 C17 H17 118.6
C18 C17 H17 118.6
C14 C18 C17 119.6(5)
C14 C18 H18 120.2
C17 C18 H18 120.2
C23 C19 C20 118.8(5)
C23 C19 C3 121.0(5)
C20 C19 C3 120.0(4)
C21 C20 C19 117.9(5)
C21 C20 H20 121.1
C19 C20 H20 121.1
N6 C21 C20 124.3(5)
N6 C21 H21 117.8
C20 C21 H21 117.8
N6 C22 C23 124.0(5)
N6 C22 H22 118.0
C23 C22 H22 118.0
C19 C23 C22 118.4(5)
C19 C23 H23 120.8
C22 C23 H23 120.8

loop_
_geom_bond_atom_site_label_1
_geom_bond_atom_site_label_2
_geom_bond_distance
O1 C8 1.420(5)
O1 H1 0.9293
N1 C3 1.470(6)
N1 C1 1.476(6)
N1 C4 1.492(6)
N2 C5 1.471(6)
N2 C1 1.473(6)
N2 C2 1.476(6)
N3 C6 1.472(6)
N3 C2 1.470(6)
N3 C3 1.491(6)
N4 C11 1.357(7)
N4 C12 1.358(7)
N5 C17 1.319(7)
N5 C16 1.333(8)
N6 C21 1.319(7)
N6 C22 1.343(7)
C1 C9 1.515(7)
C1 H1A 0.9800
C2 C14 1.531(7)
C2 H2 0.9800
C3 C19 1.534(6)
C3 H3 0.9800
C4 C7 1.538(6)
C4 H4A 0.9700
C4 H4B 0.9700
C5 C7 1.528(6)
C5 H5A 0.9700
C5 H5B 0.9700
C6 C7 1.535(6)
C6 H6A 0.9700
C6 H6B 0.9700
C7 C8 1.516(6)
C8 H8A 0.9700
C8 H8B 0.9700
C9 C13 1.375(7)
C9 C10 1.404(7)
C10 C11 1.402(7)
C10 H10 0.9300
C11 H11 0.9300
C12 C13 1.354(8)
C12 H12 0.9300
C13 H13 0.9300
C14 C15 1.356(7)
C14 C18 1.377(7)
C15 C16 1.388(8)
C15 H15 0.9300
C16 H16 0.9300
C17 C18 1.378(7)
C17 H17 0.9300
C18 H18 0.9300
C19 C23 1.366(7)
C19 C20 1.400(7)
C20 C21 1.385(7)
C20 H20 0.9300
C21 H21 0.9300
C22 C23 1.385(7)
C22 H22 0.9300
C23 H23 0.9300

loop_
_geom_hbond_atom_site_label_D
_geom_hbond_atom_site_label_H
_geom_hbond_atom_site_label_A
_geom_hbond_distance_DH
_geom_hbond_distance_HA
_geom_hbond_distance_DA
_geom_hbond_angle_DHA
_geom_hbond_site_symmetry_A
O1 H1 N6 0.93 1.79 2.715(6) 174.5 7_444

loop_
_platon_squeeze_void_nr
_platon_squeeze_void_average_x
_platon_squeeze_void_average_y
_platon_squeeze_void_average_z
_platon_squeeze_void_volume
_platon_squeeze_void_count_electrons
1 0.000 0.000 0.136 66.7 27.1
2 0.000 0.500 0.067 472.7 92.8
3 0.500 1.000 0.055 472.7 92.8
4 0.500 0.500 0.136 66.7 27.1
5 0.000 0.000 0.636 66.7 27.1
6 0.500 0.500 0.636 66.7 27.1
